data_7714314
loop_
_publ_author_name
'Kundu, Subrata'
'Yadav, Ritu'
'Das, Bindusagar'
'Singh, Ashi'
'Anmol, Anmol'
'Sharma, Ankita'
'Majumder, Chinmoy'

_publ_section_title
;
 Bicyclic (Alkyl)(Amino)Carbene (BICAAC) Supported Phosphinidenes
;
_journal_name_full 'Dalton Transactions'
_journal_paper_doi 10.1039/D3DT02765A
_journal_year 2023
_chemical_formula_moiety 'C22 H33 Cl N P'
_chemical_formula_sum 'C22 H33 Cl N P'
_chemical_formula_weight 377.91
_space_group_crystal_system orthorhombic
_space_group_IT_number 61
_space_group_name_Hall '-P 2ac 2ab'
_space_group_name_H-M_alt 'P b c a'
_atom_sites_solution_hydrogens geom
_audit_creation_date 2023-05-11
_audit_creation_method
;
Olex2 1.5
(compiled 2023.03.06 svn.rbb2c1857 for OlexSys, GUI svn.r6748)
;
_audit_update_record
;
2023-05-23 deposited with the CCDC.	2023-10-18 downloaded from the CCDC.
;
_cell_angle_alpha 90
_cell_angle_beta 90
_cell_angle_gamma 90
_cell_formula_units_Z 8
_cell_length_a 8.8488(4)
_cell_length_b 16.8077(9)
_cell_length_c 29.5760(16)
_cell_measurement_reflns_used 9953
_cell_measurement_temperature 273(2)
_cell_measurement_theta_max 28.191
_cell_measurement_theta_min 2.424
_cell_volume 4398.8(4)
_computing_cell_refinement 'SAINT V8.40B (?, 2016)'
_computing_data_reduction 'SAINT V8.40B (?, 2016)'
_computing_molecular_graphics 'Olex2 1.5 (Dolomanov et al., 2009)'
_computing_publication_material 'Olex2 1.5 (Dolomanov et al., 2009)'
_computing_structure_refinement 'XL  (Sheldrick, 2008)'
_diffrn_ambient_temperature 273.15
_diffrn_measured_fraction_theta_full 0.999
_diffrn_measured_fraction_theta_max 0.999
_diffrn_measurement_device_type 'Bruker D8 Venture'
_diffrn_radiation_type MoK\a
_diffrn_radiation_wavelength 0.71073
_diffrn_reflns_av_R_equivalents 0.0578
_diffrn_reflns_av_unetI/netI 0.0206
_diffrn_reflns_Laue_measured_fraction_full 0.999
_diffrn_reflns_Laue_measured_fraction_max 0.999
_diffrn_reflns_limit_h_max 11
_diffrn_reflns_limit_h_min -11
_diffrn_reflns_limit_k_max 22
_diffrn_reflns_limit_k_min -22
_diffrn_reflns_limit_l_max 39
_diffrn_reflns_limit_l_min -39
_diffrn_reflns_number 117468
_diffrn_reflns_point_group_measured_fraction_full 0.999
_diffrn_reflns_point_group_measured_fraction_max 0.999
_diffrn_reflns_theta_full 25.242
_diffrn_reflns_theta_max 28.290
_diffrn_reflns_theta_min 2.424
_diffrn_source_current 1.0
_diffrn_source_power 0.05
_diffrn_source_voltage 50.0
_exptl_absorpt_coefficient_mu 0.251
_exptl_absorpt_correction_T_max 0.7457
_exptl_absorpt_correction_T_min 0.7117
_exptl_absorpt_correction_type multi-scan
_exptl_absorpt_process_details
;
SADABS-2016/2 (Bruker,2016/2) was used for absorption correction.
wR2(int) was 0.1252 before and 0.0576 after correction.
The Ratio of minimum to maximum transmission is 0.9544.
The \l/2 correction factor is Not present.
;
_exptl_crystal_colour 'clear yellowish yellow'
_exptl_crystal_colour_lustre clear
_exptl_crystal_colour_modifier yellowish
_exptl_crystal_colour_primary yellow
_exptl_crystal_density_diffrn 1.141
_exptl_crystal_description block
_exptl_crystal_F_000 1632
_exptl_crystal_size_max 0.2
_exptl_crystal_size_mid 0.1
_exptl_crystal_size_min 0.08
_refine_diff_density_max 0.364
_refine_diff_density_min -0.493
_refine_diff_density_rms 0.043
_refine_ls_extinction_method none
_refine_ls_goodness_of_fit_ref 1.053
_refine_ls_hydrogen_treatment constr
_refine_ls_matrix_type full
_refine_ls_number_parameters 233
_refine_ls_number_reflns 5461
_refine_ls_number_restraints 0
_refine_ls_restrained_S_all 1.053
_refine_ls_R_factor_all 0.0877
_refine_ls_R_factor_gt 0.0625
_refine_ls_shift/su_max 0.001
_refine_ls_shift/su_mean 0.000
_refine_ls_structure_factor_coef Fsqd
_refine_ls_weighting_details 'w=1/[\s^2^(Fo^2^)+(0.0705P)^2^+2.3536P] where P=(Fo^2^+2Fc^2^)/3'
_refine_ls_weighting_scheme calc
_refine_ls_wR_factor_gt 0.1566
_refine_ls_wR_factor_ref 0.1711
_reflns_Friedel_coverage 0.000
_reflns_number_gt 3958
_reflns_number_total 5461
_reflns_threshold_expression 'I > 2\s(I)'
_cod_data_source_file d3dt02765a2.cif
_cod_data_source_block rybicaaccl_1wdsf_0m_a
_cod_database_code 7714314
_shelx_shelxl_version_number 2019/1
_shelx_space_group_comment
;
The symmetry employed for this shelxl refinement is uniquely defined
by the following loop, which should always be used as a source of
symmetry information in preference to the above space-group names.
They are only intended as comments.
;
_shelx_estimated_absorpt_t_max 0.980
_shelx_estimated_absorpt_t_min 0.951
_olex2_refinement_description
;
1. Fixed Uiso
 At 1.2 times of:
  All C(H) groups, All C(H,H) groups
 At 1.5 times of:
  All C(H,H,H) groups
2.a Ternary CH refined with riding coordinates:
 C17(H17), C20(H20), C3(H3)
2.b Secondary CH2 refined with riding coordinates:
 C6(H6A,H6B), C7(H7A,H7B), C4(H4A,H4B)
2.c Aromatic/amide H refined with riding coordinates:
 C15(H15), C14(H14), C13(H13)
2.d Idealised Me refined as rotating group:
 C19(H19A,H19B,H19C), C21(H21A,H21B,H21C), C9(H9A,H9B,H9C), C10(H10A,H10B,
 H10C), C8(H8A,H8B,H8C), C18(H18A,H18B,H18C), C22(H22A,H22B,H22C)
;
_olex2_submission_special_instructions 'No special instructions were received'

loop_
_space_group_symop_operation_xyz
'x, y, z'
'-x+1/2, -y, z+1/2'
'-x, y+1/2, -z+1/2'
'x+1/2, -y+1/2, -z'
'-x, -y, -z'
'x-1/2, y, -z-1/2'
'x, -y-1/2, z-1/2'
'-x-1/2, y-1/2, z'

loop_
_atom_site_label
_atom_site_type_symbol
_atom_site_fract_x
_atom_site_fract_y
_atom_site_fract_z
_atom_site_U_iso_or_equiv
_atom_site_adp_type
_atom_site_occupancy
_atom_site_site_symmetry_order
_atom_site_calc_flag
_atom_site_refinement_flags_posn
_atom_site_refinement_flags_adp
_atom_site_refinement_flags_occupancy
_atom_site_disorder_assembly
_atom_site_disorder_group
Cl1 Cl 0.86854(7) 0.65906(5) 0.34558(4) 0.0929(3) Uani 1 1 d . . . . .
P1 P 0.67687(7) 0.71527(4) 0.32047(3) 0.0596(2) Uani 1 1 d . . . . .
N1 N 0.49243(18) 0.61215(9) 0.37301(6) 0.0389(4) Uani 1 1 d . . . . .
C17 C 0.6240(4) 0.65717(16) 0.46007(10) 0.0756(9) Uani 1 1 d . . . . .
H17 H 0.541985 0.682483 0.443092 0.091 Uiso 1 1 calc R U . . .
C11 C 0.6106(2) 0.56334(12) 0.39209(8) 0.0447(5) Uani 1 1 d . . . . .
C16 C 0.6706(3) 0.58336(14) 0.43427(9) 0.0574(6) Uani 1 1 d . . . . .
C15 C 0.7813(3) 0.53368(18) 0.45242(11) 0.0786(8) Uani 1 1 d . . . . .
H15 H 0.823884 0.545854 0.480332 0.094 Uiso 1 1 calc R U . . .
C14 C 0.8285(4) 0.46671(19) 0.42945(13) 0.0880(10) Uani 1 1 d . . . . .
H14 H 0.900479 0.433479 0.442406 0.106 Uiso 1 1 calc R U . . .
C13 C 0.7705(3) 0.44863(16) 0.38785(11) 0.0728(8) Uani 1 1 d . . . . .
H13 H 0.805087 0.403723 0.372678 0.087 Uiso 1 1 calc R U . . .
C12 C 0.6604(3) 0.49629(13) 0.36777(9) 0.0540(6) Uani 1 1 d . . . . .
C5 C 0.3283(2) 0.59519(12) 0.38295(8) 0.0451(5) Uani 1 1 d . . . . .
C6 C 0.2520(3) 0.57450(14) 0.33829(8) 0.0549(6) Uani 1 1 d . . . . .
H6A H 0.290907 0.524293 0.327078 0.066 Uiso 1 1 calc R U . . .
H6B H 0.143964 0.568817 0.342895 0.066 Uiso 1 1 calc R U . . .
C7 C 0.2820(3) 0.63972(15) 0.30395(9) 0.0606(6) Uani 1 1 d . . . . .
H7A H 0.186614 0.659799 0.292478 0.073 Uiso 1 1 calc R U . . .
H7B H 0.338447 0.617984 0.278704 0.073 Uiso 1 1 calc R U . . .
C2 C 0.3722(3) 0.70856(12) 0.32547(7) 0.0466(5) Uani 1 1 d . . . . .
C1 C 0.5195(2) 0.67208(11) 0.34316(7) 0.0397(4) Uani 1 1 d . . . . .
C19 C 0.5646(5) 0.6392(2) 0.50714(12) 0.1018(12) Uani 1 1 d . . . . .
H19A H 0.478135 0.604941 0.504948 0.153 Uiso 1 1 calc R U . . .
H19B H 0.536009 0.688012 0.521713 0.153 Uiso 1 1 calc R U . . .
H19C H 0.641982 0.613431 0.524523 0.153 Uiso 1 1 calc R U . . .
C20 C 0.6047(3) 0.47519(14) 0.32085(9) 0.0618(6) Uani 1 1 d . . . . .
H20 H 0.536258 0.517482 0.310799 0.074 Uiso 1 1 calc R U . . .
C21 C 0.5167(4) 0.39684(16) 0.32074(12) 0.0841(9) Uani 1 1 d . . . . .
H21A H 0.583153 0.353990 0.328810 0.126 Uiso 1 1 calc R U . . .
H21B H 0.476067 0.387489 0.291119 0.126 Uiso 1 1 calc R U . . .
H21C H 0.435593 0.399880 0.342240 0.126 Uiso 1 1 calc R U . . .
C9 C 0.3109(3) 0.52861(15) 0.41732(9) 0.0649(7) Uani 1 1 d . . . . .
H9A H 0.361080 0.481724 0.406435 0.097 Uiso 1 1 calc R U . . .
H9B H 0.205558 0.517393 0.421718 0.097 Uiso 1 1 calc R U . . .
H9C H 0.355144 0.544637 0.445526 0.097 Uiso 1 1 calc R U . . .
C4 C 0.2583(3) 0.67270(14) 0.40004(8) 0.0564(6) Uani 1 1 d . . . . .
H4A H 0.303710 0.686880 0.428783 0.068 Uiso 1 1 calc R U . . .
H4B H 0.150899 0.664937 0.404911 0.068 Uiso 1 1 calc R U . . .
C3 C 0.2820(3) 0.74053(13) 0.36632(9) 0.0548(6) Uani 1 1 d . . . . .
H3 H 0.182171 0.756552 0.355236 0.066 Uiso 1 1 calc R U . . .
C10 C 0.3537(4) 0.81300(16) 0.38835(11) 0.0780(9) Uani 1 1 d . . . . .
H10A H 0.454309 0.800073 0.398020 0.117 Uiso 1 1 calc R U . . .
H10B H 0.294492 0.828831 0.414023 0.117 Uiso 1 1 calc R U . . .
H10C H 0.357559 0.855865 0.366933 0.117 Uiso 1 1 calc R U . . .
C8 C 0.3920(4) 0.77403(16) 0.28951(10) 0.0714(8) Uani 1 1 d . . . . .
H8A H 0.440865 0.752080 0.263350 0.107 Uiso 1 1 calc R U . . .
H8B H 0.452858 0.816221 0.301664 0.107 Uiso 1 1 calc R U . . .
H8C H 0.294793 0.794593 0.281122 0.107 Uiso 1 1 calc R U . . .
C18 C 0.7548(6) 0.7172(2) 0.46272(14) 0.1218(15) Uani 1 1 d . . . . .
H18A H 0.836467 0.694567 0.479801 0.183 Uiso 1 1 calc R U . . .
H18B H 0.720517 0.764946 0.477269 0.183 Uiso 1 1 calc R U . . .
H18C H 0.789205 0.729547 0.432744 0.183 Uiso 1 1 calc R U . . .
C22 C 0.7344(4) 0.4694(2) 0.28668(12) 0.0943(10) Uani 1 1 d . . . . .
H22A H 0.793781 0.517096 0.287834 0.141 Uiso 1 1 calc R U . . .
H22B H 0.693675 0.462839 0.256821 0.141 Uiso 1 1 calc R U . . .
H22C H 0.796850 0.424470 0.293986 0.141 Uiso 1 1 calc R U . . .

loop_
_atom_site_aniso_label
_atom_site_aniso_U_11
_atom_site_aniso_U_22
_atom_site_aniso_U_33
_atom_site_aniso_U_23
_atom_site_aniso_U_13
_atom_site_aniso_U_12
Cl1 0.0378(3) 0.0796(5) 0.1612(9) 0.0246(5) 0.0083(4) -0.0018(3)
P1 0.0505(4) 0.0499(3) 0.0785(5) 0.0112(3) 0.0147(3) -0.0047(3)
N1 0.0347(8) 0.0320(8) 0.0499(9) 0.0054(7) -0.0018(7) 0.0002(6)
C17 0.096(2) 0.0593(15) 0.0712(17) -0.0057(13) -0.0400(16) 0.0103(15)
C11 0.0386(10) 0.0351(10) 0.0605(13) 0.0083(9) -0.0051(9) 0.0013(8)
C16 0.0559(13) 0.0466(12) 0.0698(15) 0.0097(11) -0.0167(12) 0.0029(11)
C15 0.0717(18) 0.0768(18) 0.087(2) 0.0136(16) -0.0306(16) 0.0091(15)
C14 0.0717(19) 0.0690(18) 0.123(3) 0.0214(19) -0.0170(19) 0.0311(15)
C13 0.0676(17) 0.0534(14) 0.097(2) 0.0070(14) -0.0022(16) 0.0242(13)
C12 0.0466(12) 0.0399(11) 0.0754(16) 0.0071(10) 0.0052(11) 0.0054(9)
C5 0.0365(10) 0.0424(10) 0.0566(12) 0.0060(9) 0.0009(9) -0.0037(8)
C6 0.0425(11) 0.0497(12) 0.0724(15) -0.0027(11) -0.0099(11) -0.0047(10)
C7 0.0610(15) 0.0599(14) 0.0609(14) -0.0003(12) -0.0206(12) -0.0012(12)
C2 0.0474(11) 0.0405(10) 0.0520(12) 0.0074(9) -0.0048(9) 0.0047(9)
C1 0.0423(10) 0.0315(9) 0.0454(11) 0.0006(8) 0.0001(9) 0.0015(8)
C19 0.123(3) 0.094(2) 0.089(2) -0.019(2) -0.020(2) 0.016(2)
C20 0.0715(17) 0.0427(12) 0.0711(16) -0.0052(11) 0.0067(13) 0.0096(11)
C21 0.089(2) 0.0522(15) 0.111(2) -0.0167(16) 0.0058(19) -0.0035(15)
C9 0.0571(14) 0.0609(15) 0.0768(17) 0.0216(13) 0.0047(13) -0.0132(12)
C4 0.0451(12) 0.0616(14) 0.0625(14) -0.0035(11) 0.0072(11) 0.0065(11)
C3 0.0453(12) 0.0452(12) 0.0740(16) 0.0009(11) 0.0005(11) 0.0129(10)
C10 0.090(2) 0.0510(14) 0.093(2) -0.0172(14) 0.0124(17) 0.0097(14)
C8 0.0812(19) 0.0602(15) 0.0729(17) 0.0240(13) -0.0109(15) 0.0032(13)
C18 0.170(4) 0.080(2) 0.115(3) -0.011(2) -0.040(3) -0.035(3)
C22 0.112(3) 0.077(2) 0.093(2) -0.0028(18) 0.035(2) 0.004(2)

loop_
_atom_type_symbol
_atom_type_description
_atom_type_scat_dispersion_real
_atom_type_scat_dispersion_imag
_atom_type_scat_source
C C 0.0033 0.0016 'International Tables Vol C Tables 4.2.6.8 and 6.1.1.4'
H H 0.0000 0.0000 'International Tables Vol C Tables 4.2.6.8 and 6.1.1.4'
Cl Cl 0.1484 0.1585 'International Tables Vol C Tables 4.2.6.8 and 6.1.1.4'
N N 0.0061 0.0033 'International Tables Vol C Tables 4.2.6.8 and 6.1.1.4'
P P 0.1023 0.0942 'International Tables Vol C Tables 4.2.6.8 and 6.1.1.4'

loop_
_geom_angle_atom_site_label_1
_geom_angle_atom_site_label_2
_geom_angle_atom_site_label_3
_geom_angle
_geom_angle_site_symmetry_1
_geom_angle_site_symmetry_3
_geom_angle_publ_flag
C1 P1 Cl1 109.37(8) . . ?
C11 N1 C5 120.91(15) . . ?
C1 N1 C11 123.13(17) . . ?
C1 N1 C5 115.83(16) . . ?
C16 C17 H17 107.4 . . ?
C16 C17 C19 113.2(2) . . ?
C16 C17 C18 111.0(3) . . ?
C19 C17 H17 107.4 . . ?
C19 C17 C18 110.1(3) . . ?
C18 C17 H17 107.4 . . ?
C16 C11 N1 119.17(19) . . ?
C16 C11 C12 122.0(2) . . ?
C12 C11 N1 118.79(19) . . ?
C11 C16 C17 123.0(2) . . ?
C15 C16 C17 119.2(2) . . ?
C15 C16 C11 117.8(2) . . ?
C16 C15 H15 119.6 . . ?
C14 C15 C16 120.7(3) . . ?
C14 C15 H15 119.6 . . ?
C15 C14 H14 119.6 . . ?
C13 C14 C15 120.7(3) . . ?
C13 C14 H14 119.6 . . ?
C14 C13 H13 119.4 . . ?
C14 C13 C12 121.2(3) . . ?
C12 C13 H13 119.4 . . ?
C11 C12 C20 123.6(2) . . ?
C13 C12 C11 117.4(2) . . ?
C13 C12 C20 118.9(2) . . ?
N1 C5 C6 107.51(18) . . ?
N1 C5 C9 111.51(18) . . ?
N1 C5 C4 107.06(17) . . ?
C6 C5 C4 107.55(19) . . ?
C9 C5 C6 111.54(19) . . ?
C9 C5 C4 111.4(2) . . ?
C5 C6 H6A 109.7 . . ?
C5 C6 H6B 109.7 . . ?
H6A C6 H6B 108.2 . . ?
C7 C6 C5 109.74(18) . . ?
C7 C6 H6A 109.7 . . ?
C7 C6 H6B 109.7 . . ?
C6 C7 H7A 109.5 . . ?
C6 C7 H7B 109.5 . . ?
C6 C7 C2 110.87(19) . . ?
H7A C7 H7B 108.1 . . ?
C2 C7 H7A 109.5 . . ?
C2 C7 H7B 109.5 . . ?
C7 C2 C3 108.4(2) . . ?
C1 C2 C7 106.31(17) . . ?
C1 C2 C3 108.14(17) . . ?
C1 C2 C8 115.1(2) . . ?
C8 C2 C7 108.07(19) . . ?
C8 C2 C3 110.52(19) . . ?
N1 C1 P1 135.50(16) . . ?
N1 C1 C2 111.58(17) . . ?
C2 C1 P1 112.91(14) . . ?
C17 C19 H19A 109.5 . . ?
C17 C19 H19B 109.5 . . ?
C17 C19 H19C 109.5 . . ?
H19A C19 H19B 109.5 . . ?
H19A C19 H19C 109.5 . . ?
H19B C19 H19C 109.5 . . ?
C12 C20 H20 108.0 . . ?
C12 C20 C21 111.7(2) . . ?
C12 C20 C22 112.1(3) . . ?
C21 C20 H20 108.0 . . ?
C21 C20 C22 109.0(2) . . ?
C22 C20 H20 108.0 . . ?
C20 C21 H21A 109.5 . . ?
C20 C21 H21B 109.5 . . ?
C20 C21 H21C 109.5 . . ?
H21A C21 H21B 109.5 . . ?
H21A C21 H21C 109.5 . . ?
H21B C21 H21C 109.5 . . ?
C5 C9 H9A 109.5 . . ?
C5 C9 H9B 109.5 . . ?
C5 C9 H9C 109.5 . . ?
H9A C9 H9B 109.5 . . ?
H9A C9 H9C 109.5 . . ?
H9B C9 H9C 109.5 . . ?
C5 C4 H4A 109.4 . . ?
C5 C4 H4B 109.4 . . ?
C5 C4 C3 111.36(19) . . ?
H4A C4 H4B 108.0 . . ?
C3 C4 H4A 109.4 . . ?
C3 C4 H4B 109.4 . . ?
C2 C3 H3 107.4 . . ?
C4 C3 C2 108.77(17) . . ?
C4 C3 H3 107.4 . . ?
C10 C3 C2 113.5(2) . . ?
C10 C3 C4 112.0(2) . . ?
C10 C3 H3 107.4 . . ?
C3 C10 H10A 109.5 . . ?
C3 C10 H10B 109.5 . . ?
C3 C10 H10C 109.5 . . ?
H10A C10 H10B 109.5 . . ?
H10A C10 H10C 109.5 . . ?
H10B C10 H10C 109.5 . . ?
C2 C8 H8A 109.5 . . ?
C2 C8 H8B 109.5 . . ?
C2 C8 H8C 109.5 . . ?
H8A C8 H8B 109.5 . . ?
H8A C8 H8C 109.5 . . ?
H8B C8 H8C 109.5 . . ?
C17 C18 H18A 109.5 . . ?
C17 C18 H18B 109.5 . . ?
C17 C18 H18C 109.5 . . ?
H18A C18 H18B 109.5 . . ?
H18A C18 H18C 109.5 . . ?
H18B C18 H18C 109.5 . . ?
C20 C22 H22A 109.5 . . ?
C20 C22 H22B 109.5 . . ?
C20 C22 H22C 109.5 . . ?
H22A C22 H22B 109.5 . . ?
H22A C22 H22C 109.5 . . ?
H22B C22 H22C 109.5 . . ?

loop_
_geom_bond_atom_site_label_1
_geom_bond_atom_site_label_2
_geom_bond_distance
_geom_bond_site_symmetry_2
_geom_bond_publ_flag
Cl1 P1 2.0787(10) . ?
P1 C1 1.708(2) . ?
N1 C11 1.444(2) . ?
N1 C5 1.509(2) . ?
N1 C1 1.361(2) . ?
C17 H17 0.9800 . ?
C17 C16 1.514(4) . ?
C17 C19 1.519(5) . ?
C17 C18 1.537(5) . ?
C11 C16 1.397(3) . ?
C11 C12 1.408(3) . ?
C16 C15 1.395(3) . ?
C15 H15 0.9300 . ?
C15 C14 1.379(4) . ?
C14 H14 0.9300 . ?
C14 C13 1.367(4) . ?
C13 H13 0.9300 . ?
C13 C12 1.394(3) . ?
C12 C20 1.515(4) . ?
C5 C6 1.524(3) . ?
C5 C9 1.520(3) . ?
C5 C4 1.528(3) . ?
C6 H6A 0.9700 . ?
C6 H6B 0.9700 . ?
C6 C7 1.518(3) . ?
C7 H7A 0.9700 . ?
C7 H7B 0.9700 . ?
C7 C2 1.543(3) . ?
C2 C1 1.533(3) . ?
C2 C3 1.544(3) . ?
C2 C8 1.540(3) . ?
C19 H19A 0.9600 . ?
C19 H19B 0.9600 . ?
C19 H19C 0.9600 . ?
C20 H20 0.9800 . ?
C20 C21 1.530(4) . ?
C20 C22 1.532(4) . ?
C21 H21A 0.9600 . ?
C21 H21B 0.9600 . ?
C21 H21C 0.9600 . ?
C9 H9A 0.9600 . ?
C9 H9B 0.9600 . ?
C9 H9C 0.9600 . ?
C4 H4A 0.9700 . ?
C4 H4B 0.9700 . ?
C4 C3 1.529(3) . ?
C3 H3 0.9800 . ?
C3 C10 1.520(4) . ?
C10 H10A 0.9600 . ?
C10 H10B 0.9600 . ?
C10 H10C 0.9600 . ?
C8 H8A 0.9600 . ?
C8 H8B 0.9600 . ?
C8 H8C 0.9600 . ?
C18 H18A 0.9600 . ?
C18 H18B 0.9600 . ?
C18 H18C 0.9600 . ?
C22 H22A 0.9600 . ?
C22 H22B 0.9600 . ?
C22 H22C 0.9600 . ?

loop_
_geom_torsion_atom_site_label_1
_geom_torsion_atom_site_label_2
_geom_torsion_atom_site_label_3
_geom_torsion_atom_site_label_4
_geom_torsion
_geom_torsion_site_symmetry_1
_geom_torsion_site_symmetry_2
_geom_torsion_site_symmetry_3
_geom_torsion_site_symmetry_4
_geom_torsion_publ_flag
Cl1 P1 C1 N1 0.7(2) . . . . ?
Cl1 P1 C1 C2 -178.49(13) . . . . ?
N1 C11 C16 C17 -3.8(4) . . . . ?
N1 C11 C16 C15 178.1(2) . . . . ?
N1 C11 C12 C13 -177.6(2) . . . . ?
N1 C11 C12 C20 4.5(3) . . . . ?
N1 C5 C6 C7 -53.3(2) . . . . ?
N1 C5 C4 C3 55.3(2) . . . . ?
C17 C16 C15 C14 -178.8(3) . . . . ?
C11 N1 C5 C6 -117.3(2) . . . . ?
C11 N1 C5 C9 5.2(3) . . . . ?
C11 N1 C5 C4 127.4(2) . . . . ?
C11 N1 C1 P1 -4.3(3) . . . . ?
C11 N1 C1 C2 174.91(18) . . . . ?
C11 C16 C15 C14 -0.6(4) . . . . ?
C11 C12 C20 C21 -115.0(3) . . . . ?
C11 C12 C20 C22 122.5(3) . . . . ?
C16 C11 C12 C13 1.5(3) . . . . ?
C16 C11 C12 C20 -176.4(2) . . . . ?
C16 C15 C14 C13 1.7(5) . . . . ?
C15 C14 C13 C12 -1.2(5) . . . . ?
C14 C13 C12 C11 -0.4(4) . . . . ?
C14 C13 C12 C20 177.6(3) . . . . ?
C13 C12 C20 C21 67.1(3) . . . . ?
C13 C12 C20 C22 -55.4(3) . . . . ?
C12 C11 C16 C17 177.1(2) . . . . ?
C12 C11 C16 C15 -1.0(4) . . . . ?
C5 N1 C11 C16 -89.0(2) . . . . ?
C5 N1 C11 C12 90.2(2) . . . . ?
C5 N1 C1 P1 179.87(17) . . . . ?
C5 N1 C1 C2 -1.0(2) . . . . ?
C5 C6 C7 C2 -3.2(3) . . . . ?
C5 C4 C3 C2 -0.7(3) . . . . ?
C5 C4 C3 C10 -127.0(2) . . . . ?
C6 C5 C4 C3 -60.0(2) . . . . ?
C6 C7 C2 C1 58.5(3) . . . . ?
C6 C7 C2 C3 -57.6(3) . . . . ?
C6 C7 C2 C8 -177.4(2) . . . . ?
C7 C2 C1 P1 122.05(17) . . . . ?
C7 C2 C1 N1 -57.3(2) . . . . ?
C7 C2 C3 C4 59.0(2) . . . . ?
C7 C2 C3 C10 -175.6(2) . . . . ?
C1 N1 C11 C16 95.3(3) . . . . ?
C1 N1 C11 C12 -85.5(2) . . . . ?
C1 N1 C5 C6 58.7(2) . . . . ?
C1 N1 C5 C9 -178.80(19) . . . . ?
C1 N1 C5 C4 -56.7(2) . . . . ?
C1 C2 C3 C4 -55.9(2) . . . . ?
C1 C2 C3 C10 69.5(2) . . . . ?
C19 C17 C16 C11 123.4(3) . . . . ?
C19 C17 C16 C15 -58.4(4) . . . . ?
C9 C5 C6 C7 -175.8(2) . . . . ?
C9 C5 C4 C3 177.5(2) . . . . ?
C4 C5 C6 C7 61.7(2) . . . . ?
C3 C2 C1 P1 -121.68(17) . . . . ?
C3 C2 C1 N1 59.0(2) . . . . ?
C8 C2 C1 P1 2.4(2) . . . . ?
C8 C2 C1 N1 -176.91(19) . . . . ?
C8 C2 C3 C4 177.3(2) . . . . ?
C8 C2 C3 C10 -57.3(3) . . . . ?
C18 C17 C16 C11 -112.1(3) . . . . ?
C18 C17 C16 C15 66.1(4) . . . . ?
